data_7037714
loop_
_publ_author_name
'Zhang, Da'
'Tian, Yong-Mei'
'Sun, Wen-Bin'
'Li, Hong-Feng'
'Chen, Peng'
'Zhang, Yi-Quan'
'Yan, Peng-Fei'

_publ_section_title
;
 A family of tetranuclear quinolinolate Dy(iii)-based single-molecule
 magnets: effects of periphery ligand replacement on their magnetic
 relaxation.
;
_journal_issue 6
_journal_name_full 'Dalton transactions (Cambridge, England : 2003)'
_journal_page_first 2674
_journal_page_last 2680
_journal_paper_doi 10.1039/c5dt04362j
_journal_volume 45
_journal_year 2016
_chemical_formula_sum 'C75 H43 Cl3 Dy4 F24 N6 O16'
_chemical_formula_weight 2496.50
_chemical_name_systematic
; 
 ? 
;
_space_group_IT_number 14
_symmetry_space_group_name_Hall '-P 2yn'
_symmetry_space_group_name_H-M 'P 1 21/n 1'
_atom_sites_solution_hydrogens geom
_atom_sites_solution_primary direct
_atom_sites_solution_secondary difmap
_audit_creation_method SHELXL-97
_audit_update_record
;
2015-05-12 deposited with the CCDC.
2015-12-21 downloaded from the CCDC.
;
_cell_angle_alpha 90.00
_cell_angle_beta 101.6242(18)
_cell_angle_gamma 90.00
_cell_formula_units_Z 2
_cell_length_a 13.1652(2)
_cell_length_b 24.7100(3)
_cell_length_c 13.1956(3)
_cell_measurement_temperature 293(2)
_cell_volume 4204.65(13)
_computing_structure_refinement 'SHELXL-97 (Sheldrick, 1997)'
_computing_structure_solution 'SHELXS-97 (Sheldrick, 1990)'
_diffrn_ambient_temperature 293(2)
_diffrn_measured_fraction_theta_full 0.999
_diffrn_measured_fraction_theta_max 0.886
_diffrn_radiation_monochromator graphite
_diffrn_radiation_source 'fine-focus sealed tube'
_diffrn_radiation_type MoK\a
_diffrn_radiation_wavelength 0.71073
_diffrn_reflns_av_R_equivalents 0.0284
_diffrn_reflns_av_sigmaI/netI 0.0277
_diffrn_reflns_limit_h_max 17
_diffrn_reflns_limit_h_min -17
_diffrn_reflns_limit_k_max 30
_diffrn_reflns_limit_k_min -33
_diffrn_reflns_limit_l_max 17
_diffrn_reflns_limit_l_min -17
_diffrn_reflns_number 38878
_diffrn_reflns_theta_full 26.50
_diffrn_reflns_theta_max 29.20
_diffrn_reflns_theta_min 2.93
_exptl_absorpt_coefficient_mu 3.729
_exptl_absorpt_correction_T_max 0.5868
_exptl_absorpt_correction_T_min 0.5226
_exptl_crystal_density_diffrn 1.972
_exptl_crystal_density_method 'not measured'
_exptl_crystal_F_000 2388
_exptl_crystal_size_max 0.20
_exptl_crystal_size_mid 0.18
_exptl_crystal_size_min 0.16
_refine_diff_density_max 0.791
_refine_diff_density_min -0.608
_refine_diff_density_rms 0.083
_refine_ls_extinction_method none
_refine_ls_goodness_of_fit_ref 1.031
_refine_ls_hydrogen_treatment mixed
_refine_ls_matrix_type full
_refine_ls_number_parameters 707
_refine_ls_number_reflns 10078
_refine_ls_number_restraints 170
_refine_ls_restrained_S_all 1.093
_refine_ls_R_factor_all 0.0366
_refine_ls_R_factor_gt 0.0259
_refine_ls_shift/su_max 0.004
_refine_ls_shift/su_mean 0.000
_refine_ls_structure_factor_coef Fsqd
_refine_ls_weighting_details 'calc w=1/[\s^2^(Fo^2^)+(0.0286P)^2^+2.1418P] where P=(Fo^2^+2Fc^2^)/3'
_refine_ls_weighting_scheme calc
_refine_ls_wR_factor_gt 0.0577
_refine_ls_wR_factor_ref 0.0624
_reflns_number_gt 8403
_reflns_number_total 10078
_reflns_threshold_expression >2sigma(I)
_cod_data_source_file c5dt04362j2.cif
_cod_data_source_block 000
_cod_depositor_comments 'Adding full bibliography for 7037712--7037714.cif.'
_cod_original_sg_symbol_H-M 'P 21/n'
_cod_database_code 7037714

loop_
_symmetry_equiv_pos_as_xyz
'x, y, z'
'-x+1/2, y+1/2, -z+1/2'
'-x, -y, -z'
'x-1/2, -y-1/2, z-1/2'

loop_
_atom_site_label
_atom_site_type_symbol
_atom_site_fract_x
_atom_site_fract_y
_atom_site_fract_z
_atom_site_U_iso_or_equiv
_atom_site_adp_type
_atom_site_occupancy
_atom_site_symmetry_multiplicity
_atom_site_calc_flag
_atom_site_refinement_flags
Dy1 Dy 0.075619(12) 0.027640(5) 0.902810(12) 0.03323(5) Uani 1 1 d .
Dy2 Dy 0.021389(11) 0.103885(5) 1.137850(12) 0.03345(5) Uani 1 1 d .
C27 C 0.3015(3) 0.05135(14) 1.0526(3) 0.0441(8) Uani 1 1 d .
O3 O 0.13850(18) 0.09548(8) 1.02351(19) 0.0418(5) Uani 1 1 d .
N3 N 0.2500(2) 0.00617(11) 1.0108(2) 0.0398(6) Uani 1 1 d .
C20 C 0.4048(3) -0.04464(17) 1.0687(4) 0.0658(12) Uani 1 1 d .
H20 H 0.4367 -0.0784 1.0777 0.079 Uiso 1 1 calc R
C19 C 0.3018(3) -0.03990(15) 1.0180(3) 0.0521(9) Uani 1 1 d .
H19 H 0.2678 -0.0706 0.9878 0.062 Uiso 1 1 calc R
C26 C 0.2419(3) 0.09967(13) 1.0508(3) 0.0449(8) Uani 1 1 d .
C22 C 0.4089(3) 0.05123(17) 1.0958(3) 0.0566(10) Uani 1 1 d .
O8 O -0.04725(18) 0.04930(8) 0.99968(17) 0.0311(5) Uani 1 1 d .
O1 O 0.07747(18) 0.01696(8) 1.18533(18) 0.0415(5) Uani 1 1 d .
O2 O 0.11306(18) -0.05149(8) 0.81833(18) 0.0411(5) Uani 1 1 d .
O4 O -0.13174(18) 0.15087(9) 1.05608(19) 0.0448(6) Uani 1 1 d .
O5 O 0.06383(18) 0.19562(9) 1.1285(2) 0.0459(6) Uani 1 1 d .
O7 O 0.1930(2) 0.06851(10) 0.8144(2) 0.0587(7) Uani 1 1 d .
O6 O -0.0027(2) 0.10625(9) 0.8190(2) 0.0544(7) Uani 1 1 d .
N1 N 0.1861(2) 0.10347(11) 1.2690(2) 0.0475(7) Uani 1 1 d .
N2 N -0.0498(2) 0.14282(11) 1.2861(2) 0.0459(7) Uani 1 1 d .
C29 C 0.0123(3) 0.23807(12) 1.1113(3) 0.0414(8) Uani 1 1 d .
C8 C 0.1717(3) 0.00785(14) 1.2429(3) 0.0431(8) Uani 1 1 d .
C9 C 0.2299(3) 0.05347(14) 1.2890(3) 0.0460(8) Uani 1 1 d .
C17 C -0.1704(3) 0.06987(14) 1.2464(3) 0.0439(8) Uani 1 1 d .
C18 C -0.1380(3) 0.11823(15) 1.3027(3) 0.0466(8) Uani 1 1 d .
C13 C -0.1955(4) 0.13889(19) 1.3738(3) 0.0677(12) Uani 1 1 d .
C4 C 0.3300(3) 0.04629(18) 1.3520(3) 0.0613(11) Uani 1 1 d .
C31 C -0.1570(3) 0.19924(13) 1.0548(3) 0.0453(8) Uani 1 1 d .
C25 C 0.2938(3) 0.14692(16) 1.0782(4) 0.0662(12) Uani 1 1 d .
H25 H 0.2575 0.1794 1.0731 0.079 Uiso 1 1 calc R
C30 C -0.0926(3) 0.24337(13) 1.0808(3) 0.0469(9) Uani 1 1 d .
H30 H -0.1216 0.2778 1.0775 0.056 Uiso 1 1 calc R
C7 C 0.2164(3) -0.04203(16) 1.2603(3) 0.0596(11) Uani 1 1 d .
H7 H 0.1802 -0.0723 1.2305 0.072 Uiso 1 1 calc R
C23 C 0.4579(4) 0.10083(19) 1.1248(4) 0.0783(15) Uani 1 1 d .
H23 H 0.5289 0.1020 1.1512 0.094 Uiso 1 1 calc R
C24 C 0.4019(4) 0.1468(2) 1.1142(4) 0.0824(16) Uani 1 1 d .
H24 H 0.4357 0.1796 1.1313 0.099 Uiso 1 1 calc R
C34 C 0.0336(4) 0.14811(15) 0.7890(3) 0.0640(12) Uani 1 1 d .
C1 C 0.2408(3) 0.14587(16) 1.3091(3) 0.0628(11) Uani 1 1 d .
H1 H 0.2121 0.1800 1.2940 0.075 Uiso 1 1 calc R
C3 C 0.3825(4) 0.0936(2) 1.3932(4) 0.0764(14) Uani 1 1 d .
H3 H 0.4482 0.0910 1.4350 0.092 Uiso 1 1 calc R
C10 C -0.0194(4) 0.18690(17) 1.3400(3) 0.0656(12) Uani 1 1 d .
H10 H 0.0409 0.2038 1.3298 0.079 Uiso 1 1 calc R
C21 C 0.4576(3) 0.00054(19) 1.1044(4) 0.0686(12) Uani 1 1 d .
H21 H 0.5275 -0.0020 1.1353 0.082 Uiso 1 1 calc R
C36 C 0.2033(4) 0.11528(18) 0.7833(4) 0.0722(13) Uani 1 1 d .
C28 C 0.0768(4) 0.28979(16) 1.1283(4) 0.0644(12) Uani 1 1 d .
C5 C 0.3710(4) -0.0057(2) 1.3665(4) 0.0827(15) Uani 1 1 d .
H5 H 0.4368 -0.0110 1.4069 0.099 Uiso 1 1 calc R
C6 C 0.3147(4) -0.04879(19) 1.3214(4) 0.0802(15) Uani 1 1 d .
H6 H 0.3427 -0.0834 1.3318 0.096 Uiso 1 1 calc R
C2 C 0.3386(4) 0.1426(2) 1.3725(4) 0.0750(13) Uani 1 1 d .
H2 H 0.3731 0.1737 1.4002 0.090 Uiso 1 1 calc R
C12 C -0.1584(5) 0.1862(2) 1.4269(4) 0.0917(17) Uani 1 1 d .
H12 H -0.1945 0.2014 1.4737 0.110 Uiso 1 1 calc R
C14 C -0.2850(4) 0.1112(2) 1.3871(4) 0.0901(17) Uani 1 1 d .
H14 H -0.3240 0.1243 1.4332 0.108 Uiso 1 1 calc R
C32 C -0.2739(4) 0.20958(18) 1.0223(5) 0.0742(14) Uani 1 1 d .
C11 C -0.0713(5) 0.2097(2) 1.4108(4) 0.0893(17) Uani 1 1 d .
H11 H -0.0461 0.2409 1.4467 0.107 Uiso 1 1 calc R
C15 C -0.3142(4) 0.0655(2) 1.3332(4) 0.0875(17) Uani 1 1 d .
H15 H -0.3733 0.0473 1.3432 0.105 Uiso 1 1 calc R
C35 C 0.1315(4) 0.15613(18) 0.7716(5) 0.0871(17) Uani 1 1 d .
H35 H 0.1498 0.1902 0.7513 0.105 Uiso 1 1 calc R
C33 C -0.0418(6) 0.1963(2) 0.7712(7) 0.0944(18) Uani 1 1 d .
F1 F -0.3145(9) 0.2144(10) 1.1068(11) 0.146(6) Uani 0.50 1 d PU
F1' F -0.3248(9) 0.1786(7) 1.069(2) 0.142(6) Uani 0.50 1 d PU
F2 F -0.2940(11) 0.2531(5) 0.9649(15) 0.125(6) Uani 0.50 1 d PU
F2' F -0.3022(10) 0.2577(5) 1.0319(18) 0.129(7) Uani 0.50 1 d PU
F3 F -0.3211(10) 0.1726(4) 0.9660(17) 0.118(7) Uani 0.50 1 d PU
F3' F -0.3079(15) 0.1941(11) 0.9274(14) 0.185(9) Uani 0.50 1 d PU
F4' F 0.0367(12) 0.3313(5) 1.0772(14) 0.113(7) Uani 0.50 1 d PU
F4 F 0.1224(17) 0.2956(7) 1.0495(14) 0.156(7) Uani 0.50 1 d PU
F5' F 0.1657(9) 0.2849(4) 1.108(2) 0.124(6) Uani 0.50 1 d PU
F5 F 0.1472(13) 0.2880(5) 1.2069(15) 0.124(6) Uani 0.50 1 d PU
F6' F 0.0899(18) 0.3043(7) 1.2256(10) 0.145(7) Uani 0.50 1 d PU
F6 F 0.0241(12) 0.3330(5) 1.1326(17) 0.124(7) Uani 0.50 1 d PU
F7' F 0.3760(9) 0.0935(8) 0.791(2) 0.161(9) Uani 0.50 1 d PU
F7 F 0.339(2) 0.0868(8) 0.704(2) 0.185(8) Uani 0.50 1 d PU
F8' F 0.3384(15) 0.1767(7) 0.7754(15) 0.141(7) Uani 0.50 1 d PU
F8 F 0.3829(12) 0.1301(11) 0.8479(15) 0.172(6) Uani 0.50 1 d PU
F9' F 0.2953(11) 0.1268(11) 0.6498(11) 0.162(6) Uani 0.50 1 d PU
F9 F 0.3186(18) 0.1687(9) 0.711(3) 0.207(13) Uani 0.50 1 d PU
F10 F -0.059(2) 0.2129(9) 0.8478(12) 0.180(9) Uani 0.50 1 d PU
F10' F -0.1243(10) 0.1904(5) 0.8145(16) 0.117(5) Uani 0.50 1 d PU
F11' F 0.0035(10) 0.2435(4) 0.816(2) 0.152(5) Uani 0.50 1 d PU
F11 F -0.0123(15) 0.2311(7) 0.709(2) 0.164(8) Uani 0.50 1 d PU
F12' F -0.0749(17) 0.2088(9) 0.6808(8) 0.139(6) Uani 0.50 1 d PU
F12 F -0.1286(12) 0.1764(5) 0.705(2) 0.174(6) Uani 0.50 1 d PU
C37 C 0.3093(6) 0.1267(3) 0.7562(9) 0.115(3) Uani 1 1 d .
C16 C -0.2580(3) 0.04486(17) 1.2627(3) 0.0620(11) Uani 1 1 d .
H16 H -0.2808 0.0135 1.2262 0.074 Uiso 1 1 calc R
H8 H -0.096(3) 0.0586(14) 0.972(3) 0.040(11) Uiso 1 1 d .
Cl2 Cl 0.1062(8) 0.0549(4) 1.5030(7) 0.280(4) Uani 0.50 1 d PDU
C38 C 0.0315(16) -0.0005(8) 1.5262(16) 0.184(8) Uani 0.50 1 d PDU
H38A H 0.0720 -0.0176 1.5883 0.221 Uiso 0.50 1 calc PR
Cl1 Cl 0.0083(9) -0.0525(4) 1.4339(8) 0.278(4) Uani 0.50 1 d PDU
Cl3 Cl -0.0702(8) 0.0183(4) 1.5584(8) 0.270(4) Uani 0.50 1 d PU

loop_
_atom_site_aniso_label
_atom_site_aniso_U_11
_atom_site_aniso_U_22
_atom_site_aniso_U_33
_atom_site_aniso_U_23
_atom_site_aniso_U_13
_atom_site_aniso_U_12
Dy1 0.03488(9) 0.02517(7) 0.04201(9) 0.00065(6) 0.01335(6) -0.00112(6)
Dy2 0.03218(9) 0.02541(7) 0.04284(9) -0.00313(6) 0.00777(6) 0.00128(6)
C27 0.0341(19) 0.0455(19) 0.055(2) -0.0080(16) 0.0136(16) -0.0077(15)
O3 0.0351(13) 0.0339(11) 0.0600(15) -0.0093(10) 0.0178(11) -0.0053(9)
N3 0.0356(16) 0.0350(14) 0.0506(17) -0.0033(12) 0.0133(13) -0.0042(12)
C20 0.044(2) 0.053(2) 0.098(3) 0.000(2) 0.009(2) 0.0098(19)
C19 0.040(2) 0.043(2) 0.074(3) -0.0058(18) 0.0117(18) 0.0005(16)
C26 0.0358(19) 0.0402(18) 0.062(2) -0.0124(16) 0.0185(17) -0.0107(15)
C22 0.032(2) 0.064(3) 0.074(3) -0.015(2) 0.0122(19) -0.0073(18)
O8 0.0269(12) 0.0269(10) 0.0399(12) 0.0005(9) 0.0074(10) 0.0021(9)
O1 0.0397(13) 0.0309(11) 0.0503(14) 0.0012(10) 0.0007(11) 0.0040(10)
O2 0.0434(14) 0.0352(11) 0.0496(14) -0.0055(10) 0.0210(11) 0.0001(10)
O4 0.0417(14) 0.0308(11) 0.0589(15) -0.0010(10) 0.0027(11) 0.0026(10)
O5 0.0408(14) 0.0308(12) 0.0669(16) -0.0012(11) 0.0129(12) 0.0006(10)
O7 0.0676(19) 0.0443(14) 0.0751(19) 0.0150(13) 0.0403(15) 0.0007(13)
O6 0.0571(17) 0.0439(14) 0.0630(17) 0.0161(12) 0.0137(14) 0.0034(12)
N1 0.0420(18) 0.0465(17) 0.0511(18) -0.0067(13) 0.0022(14) 0.0000(13)
N2 0.0468(18) 0.0451(16) 0.0467(17) -0.0095(13) 0.0115(14) -0.0017(13)
C29 0.045(2) 0.0284(16) 0.052(2) -0.0061(14) 0.0133(16) -0.0033(14)
C8 0.040(2) 0.0436(18) 0.0429(19) 0.0042(15) 0.0025(15) 0.0063(15)
C9 0.043(2) 0.049(2) 0.043(2) -0.0003(15) 0.0025(16) 0.0041(16)
C17 0.042(2) 0.0476(19) 0.045(2) -0.0020(15) 0.0143(16) 0.0069(16)
C18 0.047(2) 0.051(2) 0.044(2) -0.0082(15) 0.0139(16) 0.0033(17)
C13 0.068(3) 0.078(3) 0.065(3) -0.026(2) 0.031(2) -0.002(2)
C4 0.047(2) 0.071(3) 0.059(2) -0.002(2) -0.0074(19) 0.008(2)
C31 0.042(2) 0.0377(18) 0.055(2) 0.0032(15) 0.0066(16) 0.0078(15)
C25 0.051(2) 0.050(2) 0.104(4) -0.028(2) 0.030(2) -0.0160(19)
C30 0.052(2) 0.0271(16) 0.064(2) -0.0042(15) 0.0161(18) 0.0027(15)
C7 0.062(3) 0.043(2) 0.066(3) 0.0042(18) -0.004(2) 0.0071(19)
C23 0.040(2) 0.083(3) 0.113(4) -0.041(3) 0.017(3) -0.020(2)
C24 0.056(3) 0.068(3) 0.129(4) -0.047(3) 0.032(3) -0.030(2)
C34 0.082(3) 0.041(2) 0.072(3) 0.0225(19) 0.022(2) 0.010(2)
C1 0.057(3) 0.050(2) 0.075(3) -0.014(2) -0.004(2) -0.0040(19)
C3 0.057(3) 0.086(3) 0.073(3) -0.010(3) -0.018(2) -0.005(2)
C10 0.071(3) 0.062(3) 0.065(3) -0.026(2) 0.016(2) -0.011(2)
C21 0.034(2) 0.077(3) 0.091(3) -0.013(2) 0.002(2) 0.001(2)
C36 0.073(3) 0.060(3) 0.095(4) 0.024(2) 0.043(3) -0.005(2)
C28 0.059(3) 0.040(2) 0.091(4) 0.001(2) 0.008(3) -0.007(2)
C5 0.065(3) 0.078(3) 0.086(3) 0.003(3) -0.029(3) 0.019(3)
C6 0.070(3) 0.059(3) 0.099(4) 0.011(3) -0.015(3) 0.026(2)
C2 0.063(3) 0.067(3) 0.084(3) -0.019(2) -0.009(2) -0.013(2)
C12 0.097(4) 0.103(4) 0.087(4) -0.050(3) 0.045(3) -0.014(3)
C14 0.084(4) 0.107(4) 0.096(4) -0.039(3) 0.058(3) -0.011(3)
C32 0.055(3) 0.044(2) 0.114(4) 0.007(3) -0.005(3) 0.006(2)
C11 0.107(4) 0.087(3) 0.083(4) -0.051(3) 0.040(3) -0.024(3)
C15 0.068(3) 0.105(4) 0.106(4) -0.036(3) 0.057(3) -0.021(3)
C35 0.087(4) 0.049(2) 0.136(5) 0.041(3) 0.048(3) 0.005(2)
C33 0.104(5) 0.067(4) 0.115(5) 0.044(4) 0.030(4) 0.025(3)
F1 0.068(6) 0.228(17) 0.157(9) -0.004(12) 0.058(6) 0.038(10)
F1' 0.052(5) 0.129(10) 0.25(2) 0.072(11) 0.047(10) 0.011(6)
F2 0.062(5) 0.082(10) 0.204(13) 0.073(10) -0.032(9) 0.016(6)
F2' 0.057(5) 0.054(6) 0.262(18) -0.026(10) -0.003(11) 0.025(4)
F3 0.061(5) 0.052(4) 0.208(19) 0.001(6) -0.050(9) -0.001(3)
F3' 0.117(10) 0.28(3) 0.121(9) -0.020(14) -0.062(7) 0.050(15)
F4' 0.107(12) 0.045(6) 0.155(10) 0.045(7) -0.047(9) -0.030(6)
F4 0.199(17) 0.129(13) 0.174(13) 0.008(8) 0.121(12) -0.078(13)
F5' 0.068(5) 0.057(4) 0.26(2) -0.010(9) 0.065(9) -0.024(4)
F5 0.114(9) 0.074(6) 0.151(15) 0.017(8) -0.049(9) -0.048(6)
F6' 0.222(18) 0.129(13) 0.078(6) -0.039(8) 0.017(11) -0.109(12)
F6 0.090(7) 0.031(5) 0.25(2) -0.034(9) 0.040(13) -0.004(4)
F7' 0.058(5) 0.137(12) 0.30(2) 0.126(15) 0.066(12) 0.020(8)
F7 0.196(17) 0.145(11) 0.28(2) 0.018(14) 0.201(17) -0.003(11)
F8' 0.105(8) 0.114(11) 0.214(16) 0.000(12) 0.058(11) -0.061(8)
F8 0.090(8) 0.202(15) 0.235(16) 0.054(15) 0.062(9) -0.009(11)
F9' 0.165(10) 0.203(15) 0.150(10) -0.004(10) 0.113(8) -0.053(12)
F9 0.149(16) 0.17(2) 0.34(3) 0.18(2) 0.14(2) 0.024(14)
F10 0.29(2) 0.146(15) 0.122(9) 0.016(10) 0.092(15) 0.139(15)
F10' 0.098(7) 0.096(7) 0.168(15) 0.056(8) 0.056(7) 0.046(5)
F11' 0.157(9) 0.052(5) 0.237(16) -0.014(7) 0.018(10) 0.023(5)
F11 0.176(13) 0.087(8) 0.25(2) 0.117(11) 0.102(14) 0.066(8)
F12' 0.193(15) 0.144(13) 0.076(5) 0.045(7) 0.016(8) 0.077(10)
F12 0.130(10) 0.132(9) 0.244(19) 0.092(11) -0.001(10) 0.066(8)
C37 0.103(6) 0.086(5) 0.175(8) 0.053(5) 0.074(6) -0.002(4)
C16 0.055(3) 0.064(2) 0.074(3) -0.017(2) 0.030(2) -0.008(2)
Cl2 0.277(6) 0.312(6) 0.261(5) 0.014(4) 0.078(5) -0.017(5)
C38 0.187(10) 0.181(9) 0.181(10) -0.013(5) 0.033(6) 0.015(5)
Cl1 0.294(6) 0.279(6) 0.259(6) -0.036(4) 0.054(5) 0.016(5)
Cl3 0.280(5) 0.313(6) 0.282(5) -0.010(4) 0.208(5) 0.006(4)

loop_
_atom_type_symbol
_atom_type_description
_atom_type_scat_dispersion_real
_atom_type_scat_dispersion_imag
_atom_type_scat_source
C C 0.0033 0.0016 'International Tables Vol C Tables 4.2.6.8 and 6.1.1.4'
H H 0.0000 0.0000 'International Tables Vol C Tables 4.2.6.8 and 6.1.1.4'
O O 0.0106 0.0060 'International Tables Vol C Tables 4.2.6.8 and 6.1.1.4'
Dy Dy -0.1892 4.4098 'International Tables Vol C Tables 4.2.6.8 and 6.1.1.4'
F F 0.0171 0.0103 'International Tables Vol C Tables 4.2.6.8 and 6.1.1.4'
N N 0.0061 0.0033 'International Tables Vol C Tables 4.2.6.8 and 6.1.1.4'
Cl Cl 0.1484 0.1585 'International Tables Vol C Tables 4.2.6.8 and 6.1.1.4'

loop_
_geom_angle_atom_site_label_1
_geom_angle_atom_site_label_2
_geom_angle_atom_site_label_3
_geom_angle
_geom_angle_site_symmetry_1
_geom_angle_site_symmetry_3
O8 Dy1 O7 141.12(8) . .
O8 Dy1 O3 69.54(8) . .
O7 Dy1 O3 81.50(9) . .
O8 Dy1 O2 133.61(7) . .
O7 Dy1 O2 84.27(8) . .
O3 Dy1 O2 146.84(8) . .
O8 Dy1 O6 77.36(9) . .
O7 Dy1 O6 71.51(9) . .
O3 Dy1 O6 77.97(9) . .
O2 Dy1 O6 125.05(9) . .
O8 Dy1 O8 71.43(9) . 3_557
O7 Dy1 O8 143.96(8) . 3_557
O3 Dy1 O8 106.12(8) . 3_557
O2 Dy1 O8 70.19(8) . 3_557
O6 Dy1 O8 144.25(9) . 3_557
O8 Dy1 O1 76.14(8) . 3_557
O7 Dy1 O1 122.24(9) . 3_557
O3 Dy1 O1 144.06(8) . 3_557
O2 Dy1 O1 67.78(8) . 3_557
O6 Dy1 O1 84.58(8) . 3_557
O8 Dy1 O1 71.55(8) 3_557 3_557
O8 Dy1 N3 113.38(9) . .
O7 Dy1 N3 75.75(9) . .
O3 Dy1 N3 66.86(8) . .
O2 Dy1 N3 80.67(8) . .
O6 Dy1 N3 134.71(9) . .
O8 Dy1 N3 75.36(8) 3_557 .
O1 Dy1 N3 140.18(8) 3_557 .
O8 Dy1 Dy2 91.45(5) . 3_557
O7 Dy1 Dy2 125.56(7) . 3_557
O3 Dy1 Dy2 146.85(6) . 3_557
O2 Dy1 Dy2 42.17(5) . 3_557
O6 Dy1 Dy2 125.48(7) . 3_557
O8 Dy1 Dy2 40.84(5) 3_557 3_557
O1 Dy1 Dy2 41.25(5) 3_557 3_557
N3 Dy1 Dy2 98.93(6) . 3_557
O8 Dy1 Dy1 36.15(5) . 3_557
O7 Dy1 Dy1 167.81(8) . 3_557
O3 Dy1 Dy1 87.70(6) . 3_557
O2 Dy1 Dy1 102.08(5) . 3_557
O6 Dy1 Dy1 111.82(7) . 3_557
O8 Dy1 Dy1 35.28(5) 3_557 3_557
O1 Dy1 Dy1 69.94(6) 3_557 3_557
N3 Dy1 Dy1 94.85(6) . 3_557
Dy2 Dy1 Dy1 62.912(4) 3_557 3_557
O8 Dy1 Dy2 34.13(6) . .
O7 Dy1 Dy2 116.21(7) . .
O3 Dy1 Dy2 36.26(5) . .
O2 Dy1 Dy2 152.49(6) . .
O6 Dy1 Dy2 80.74(7) . .
O8 Dy1 Dy2 83.04(5) 3_557 .
O1 Dy1 Dy2 110.27(6) 3_557 .
N3 Dy1 Dy2 86.68(6) . .
Dy2 Dy1 Dy2 117.484(4) 3_557 .
Dy1 Dy1 Dy2 54.571(4) 3_557 .
O8 Dy2 O1 73.96(8) . .
O8 Dy2 O5 125.79(8) . .
O1 Dy2 O5 147.65(8) . .
O8 Dy2 O2 71.22(8) . 3_557
O1 Dy2 O2 68.81(8) . 3_557
O5 Dy2 O2 137.98(8) . 3_557
O8 Dy2 O3 69.32(8) . .
O1 Dy2 O3 83.01(8) . .
O5 Dy2 O3 81.88(8) . .
O2 Dy2 O3 136.38(7) 3_557 .
O8 Dy2 O4 76.47(8) . .
O1 Dy2 O4 140.11(8) . .
O5 Dy2 O4 72.21(8) . .
O2 Dy2 O4 76.73(8) 3_557 .
O3 Dy2 O4 110.66(8) . .
O8 Dy2 N1 134.19(9) . .
O1 Dy2 N1 67.81(9) . .
O5 Dy2 N1 81.78(9) . .
O2 Dy2 N1 114.81(9) 3_557 .
O3 Dy2 N1 81.66(10) . .
O4 Dy2 N1 148.76(8) . .
O8 Dy2 N2 133.61(9) . .
O1 Dy2 N2 106.96(9) . .
O5 Dy2 N2 78.57(9) . .
O2 Dy2 N2 66.72(8) 3_557 .
O3 Dy2 N2 156.38(9) . .
O4 Dy2 N2 75.72(9) . .
N1 Dy2 N2 82.53(10) . .
O8 Dy2 Dy1 42.27(5) . 3_557
O1 Dy2 Dy1 42.74(6) . 3_557
O5 Dy2 Dy1 167.22(6) . 3_557
O2 Dy2 Dy1 42.04(5) 3_557 3_557
O3 Dy2 Dy1 94.89(5) . 3_557
O4 Dy2 Dy1 97.68(5) . 3_557
N1 Dy2 Dy1 110.09(7) . 3_557
N2 Dy2 Dy1 107.00(7) . 3_557
O8 Dy2 Dy1 34.40(5) . .
O1 Dy2 Dy1 70.15(6) . .
O5 Dy2 Dy1 110.42(6) . .
O2 Dy2 Dy1 101.59(5) 3_557 .
O3 Dy2 Dy1 35.76(5) . .
O4 Dy2 Dy1 98.74(6) . .
N1 Dy2 Dy1 106.48(7) . .
N2 Dy2 Dy1 167.80(7) . .
Dy1 Dy2 Dy1 62.517(4) 3_557 .
N3 C27 C22 122.5(3) . .
N3 C27 C26 116.8(3) . .
C22 C27 C26 120.7(3) . .
C26 O3 Dy1 116.00(19) . .
C26 O3 Dy2 125.2(2) . .
Dy1 O3 Dy2 107.97(8) . .
C19 N3 C27 117.9(3) . .
C19 N3 Dy1 128.7(2) . .
C27 N3 Dy1 112.4(2) . .
C21 C20 C19 118.9(4) . .
C21 C20 H20 120.6 . .
C19 C20 H20 120.6 . .
N3 C19 C20 123.1(4) . .
N3 C19 H19 118.4 . .
C20 C19 H19 118.4 . .
O3 C26 C25 124.4(3) . .
O3 C26 C27 117.7(3) . .
C25 C26 C27 117.8(4) . .
C21 C22 C23 125.5(4) . .
C21 C22 C27 116.0(4) . .
C23 C22 C27 118.4(4) . .
Dy2 O8 Dy1 111.47(9) . .
Dy2 O8 Dy1 96.88(8) . 3_557
Dy1 O8 Dy1 108.57(9) . 3_557
Dy2 O8 H8 113(3) . .
Dy1 O8 H8 117(3) . .
Dy1 O8 H8 108(3) 3_557 .
C8 O1 Dy2 121.2(2) . .
C8 O1 Dy1 142.7(2) . 3_557
Dy2 O1 Dy1 96.01(8) . 3_557
C17 O2 Dy1 142.1(2) 3_557 .
C17 O2 Dy2 121.5(2) 3_557 3_557
Dy1 O2 Dy2 95.79(8) . 3_557
C31 O4 Dy2 132.4(2) . .
C29 O5 Dy2 134.2(2) . .
C36 O7 Dy1 133.8(3) . .
C34 O6 Dy1 132.5(3) . .
C1 N1 C9 117.7(3) . .
C1 N1 Dy2 127.2(3) . .
C9 N1 Dy2 114.4(2) . .
C10 N2 C18 117.1(3) . .
C10 N2 Dy2 127.9(3) . .
C18 N2 Dy2 114.5(2) . .
O5 C29 C30 128.1(3) . .
O5 C29 C28 114.4(3) . .
C30 C29 C28 117.6(3) . .
O1 C8 C7 124.5(3) . .
O1 C8 C9 117.8(3) . .
C7 C8 C9 117.7(3) . .
N1 C9 C4 122.1(3) . .
N1 C9 C8 117.5(3) . .
C4 C9 C8 120.4(3) . .
O2 C17 C16 123.7(3) 3_557 .
O2 C17 C18 118.2(3) 3_557 .
C16 C17 C18 118.1(3) . .
N2 C18 C13 122.1(3) . .
N2 C18 C17 117.6(3) . .
C13 C18 C17 120.2(4) . .
C12 C13 C14 124.2(4) . .
C12 C13 C18 117.0(4) . .
C14 C13 C18 118.8(4) . .
C5 C4 C3 124.4(4) . .
C5 C4 C9 119.0(4) . .
C3 C4 C9 116.5(4) . .
O4 C31 C30 127.5(3) . .
O4 C31 C32 114.5(3) . .
C30 C31 C32 118.0(3) . .
C26 C25 C24 120.5(4) . .
C26 C25 H25 119.8 . .
C24 C25 H25 119.8 . .
C29 C30 C31 122.1(3) . .
C29 C30 H30 119.0 . .
C31 C30 H30 119.0 . .
C8 C7 C6 121.7(4) . .
C8 C7 H7 119.2 . .
C6 C7 H7 119.2 . .
C24 C23 C22 119.8(4) . .
C24 C23 H23 120.1 . .
C22 C23 H23 120.1 . .
C23 C24 C25 122.1(4) . .
C23 C24 H24 118.9 . .
C25 C24 H24 118.9 . .
O6 C34 C35 127.8(4) . .
O6 C34 C33 114.6(4) . .
C35 C34 C33 117.6(4) . .
N1 C1 C2 124.0(4) . .
N1 C1 H1 118.0 . .
C2 C1 H1 118.0 . .
C2 C3 C4 120.7(4) . .
C2 C3 H3 119.7 . .
C4 C3 H3 119.7 . .
N2 C10 C11 124.4(4) . .
N2 C10 H10 117.8 . .
C11 C10 H10 117.8 . .
C20 C21 C22 121.0(4) . .
C20 C21 H21 119.5 . .
C22 C21 H21 119.5 . .
O7 C36 C35 127.1(4) . .
O7 C36 C37 114.4(4) . .
C35 C36 C37 118.5(4) . .
F5 C28 F5' 67.0(9) . .
F5 C28 F6 108.2(10) . .
F5' C28 F6 128.6(9) . .
F5 C28 F4' 128.7(9) . .
F5' C28 F4' 105.3(10) . .
F6 C28 F4' 35.6(9) . .
F5 C28 F4 106.4(10) . .
F5' C28 F4 40.8(9) . .
F6 C28 F4 106.5(10) . .
F4' C28 F4 72.5(10) . .
F5 C28 F6' 42.6(8) . .
F5' C28 F6' 107.1(10) . .
F6 C28 F6' 72.2(10) . .
F4' C28 F6' 104.8(10) . .
F4 C28 F6' 139.2(10) . .
F5 C28 C29 113.1(7) . .
F5' C28 C29 113.7(6) . .
F6 C28 C29 114.5(8) . .
F4' C28 C29 115.8(7) . .
F4 C28 C29 107.8(8) . .
F6' C28 C29 109.5(7) . .
C6 C5 C4 119.9(4) . .
C6 C5 H5 120.0 . .
C4 C5 H5 120.0 . .
C5 C6 C7 121.3(4) . .
C5 C6 H6 119.3 . .
C7 C6 H6 119.3 . .
C3 C2 C1 118.9(4) . .
C3 C2 H2 120.5 . .
C1 C2 H2 120.5 . .
C11 C12 C13 120.5(4) . .
C11 C12 H12 119.8 . .
C13 C12 H12 119.8 . .
C15 C14 C13 120.0(4) . .
C15 C14 H14 120.0 . .
C13 C14 H14 120.0 . .
F1' C32 F3 66.1(10) . .
F1' C32 F2' 109.2(11) . .
F3 C32 F2' 128.6(9) . .
F1' C32 F3' 100.1(11) . .
F3 C32 F3' 35.5(10) . .
F2' C32 F3' 108.8(11) . .
F1' C32 F2 135.8(9) . .
F3 C32 F2 103.7(10) . .
F2' C32 F2 41.9(8) . .
F3' C32 F2 72.2(11) . .
F1' C32 F1 46.0(8) . .
F3 C32 F1 108.9(11) . .
F2' C32 F1 69.8(9) . .
F3' C32 F1 135.5(11) . .
F2 C32 F1 109.9(9) . .
F1' C32 C31 111.5(7) . .
F3 C32 C31 113.1(7) . .
F2' C32 C31 115.4(8) . .
F3' C32 C31 110.6(10) . .
F2 C32 C31 111.9(8) . .
F1 C32 C31 109.2(7) . .
C12 C11 C10 119.0(4) . .
C12 C11 H11 120.5 . .
C10 C11 H11 120.5 . .
C14 C15 C16 121.6(4) . .
C14 C15 H15 119.2 . .
C16 C15 H15 119.2 . .
C34 C35 C36 121.8(4) . .
C34 C35 H35 119.1 . .
C36 C35 H35 119.1 . .
F10 C33 F12' 131.8(10) . .
F10 C33 F11 117.2(14) . .
F12' C33 F11 46.3(9) . .
F10 C33 F10' 48.7(14) . .
F12' C33 F10' 106.5(12) . .
F11 C33 F10' 135.6(8) . .
F10 C33 F12 113.0(14) . .
F12' C33 F12 52.4(9) . .
F11 C33 F12 98.6(12) . .
F10' C33 F12 65.7(10) . .
F10 C33 F11' 58.3(13) . .
F12' C33 F11' 103.8(10) . .
F11 C33 F11' 63.7(9) . .
F10' C33 F11' 103.1(11) . .
F12 C33 F11' 143.0(8) . .
F10 C33 C34 112.2(9) . .
F12' C33 C34 115.9(8) . .
F11 C33 C34 110.1(8) . .
F10' C33 C34 114.0(6) . .
F12 C33 C34 104.3(7) . .
F11' C33 C34 112.2(7) . .
F1' F1 C32 62.8(11) . .
F1' F1 F2' 108.6(18) . .
C32 F1 F2' 52.7(7) . .
F1 F1' C32 71.3(12) . .
F1 F1' F3 123.9(18) . .
C32 F1' F3 57.2(9) . .
F2' F2 C32 66.2(12) . .
F2' F2 F3' 113(2) . .
C32 F2 F3' 53.6(8) . .
F2 F2' C32 72.0(12) . .
F2 F2' F1 126.7(18) . .
C32 F2' F1 57.4(7) . .
F3' F3 C32 75.0(17) . .
F3' F3 F1' 129(2) . .
C32 F3 F1' 56.8(8) . .
F3 F3' C32 69.5(19) . .
F3 F3' F2 118(3) . .
C32 F3' F2 54.3(8) . .
F6 F4' C28 72.2(14) . .
F6 F4' F4 124(2) . .
C28 F4' F4 54.6(7) . .
F5' F4 C28 66.6(14) . .
F5' F4 F4' 110(2) . .
C28 F4 F4' 52.9(7) . .
F4 F5' C28 72.6(14) . .
F4 F5' F5 126(2) . .
C28 F5' F5 56.0(8) . .
F6' F5 C28 72.5(14) . .
F6' F5 F5' 126(2) . .
C28 F5 F5' 57.0(8) . .
F5 F6' C28 64.9(14) . .
F5 F6' F6 110.3(19) . .
C28 F6' F6 53.0(7) . .
F4' F6 C28 72.2(15) . .
F4' F6 F6' 122(2) . .
C28 F6 F6' 54.8(8) . .
F7 F7' F8 135(2) . .
F7 F7' C37 66.5(12) . .
F8 F7' C37 71.2(14) . .
F7' F7 F9' 119(2) . .
F7' F7 C37 59.0(12) . .
F9' F7 C37 64.2(12) . .
F9 F8' C37 64.8(18) . .
F9 F8' F8 116(3) . .
C37 F8' F8 58.0(10) . .
F7' F8 C37 56.2(12) . .
F7' F8 F8' 102(2) . .
C37 F8 F8' 52.6(10) . .
F7 F9' F9 104.1(18) . .
F7 F9' C37 58.6(10) . .
F9 F9' C37 53.9(10) . .
F8' F9 C37 75.3(19) . .
F8' F9 F9' 141(3) . .
C37 F9 F9' 66.1(12) . .
F10' F10 C33 74.5(16) . .
F10' F10 F11' 136(2) . .
C33 F10 F11' 70.1(12) . .
F10 F10' C33 56.7(10) . .
F10 F10' F12 114.0(17) . .
C33 F10' F12 58.7(8) . .
F10 F11' C33 51.7(8) . .
F10 F11' F11 103.3(13) . .
C33 F11' F11 55.4(7) . .
F12' F11 C33 62.6(10) . .
F12' F11 F11' 115.4(17) . .
C33 F11 F11' 60.9(9) . .
F11 F12' F12 141.8(18) . .
F11 F12' C33 71.1(13) . .
F12 F12' C33 70.8(9) . .
F12' F12 C33 56.9(9) . .
F12' F12 F10' 101.8(15) . .
C33 F12 F10' 55.6(9) . .
F9 C37 F7' 128.4(12) . .
F9 C37 F8' 40.0(16) . .
F7' C37 F8' 113.8(17) . .
F9 C37 F7 108.2(16) . .
F7' C37 F7 54.5(11) . .
F8' C37 F7 135.2(12) . .
F9 C37 F9' 60.1(13) . .
F7' C37 F9' 108.7(17) . .
F8' C37 F9' 99.8(11) . .
F7 C37 F9' 57.2(12) . .
F9 C37 F8 104.9(17) . .
F7' C37 F8 52.6(12) . .
F8' C37 F8 69.5(14) . .
F7 C37 F8 105.7(14) . .
F9' C37 F8 144.3(10) . .
F9 C37 C36 117.3(11) . .
F7' C37 C36 114.1(8) . .
F8' C37 C36 112.0(11) . .
F7 C37 C36 111.6(10) . .
F9' C37 C36 107.2(9) . .
F8 C37 C36 108.4(9) . .
C17 C16 C15 121.2(4) . .
C17 C16 H16 119.4 . .
C15 C16 H16 119.4 . .
C38 Cl2 Cl1 50.4(8) . 3_558
C38 Cl2 Cl3 42.9(7) . 3_558
Cl1 Cl2 Cl3 90.3(5) 3_558 3_558
C38 Cl2 C38 24.5(13) . 3_558
Cl1 Cl2 C38 49.8(6) 3_558 3_558
Cl3 Cl2 C38 42.7(6) 3_558 3_558
Cl3 C38 Cl2 111.2(13) . .
Cl3 C38 Cl1 111.7(11) . .
Cl2 C38 Cl1 118.5(13) . .
Cl3 C38 H38A 104.7 . .
Cl2 C38 H38A 104.7 . .
Cl1 C38 H38A 104.7 . .
Cl3 Cl1 C38 68.5(10) 3_558 3_558
Cl3 Cl1 C38 52.2(8) 3_558 .
C38 Cl1 C38 33.3(15) 3_558 .
Cl3 Cl1 Cl2 126.8(9) 3_558 3_558
C38 Cl1 Cl2 60.9(8) 3_558 3_558
C38 Cl1 Cl2 75.9(9) . 3_558
Cl1 Cl3 C38 86.3(9) 3_558 3_558
Cl1 Cl3 C38 67.3(9) 3_558 .
C38 Cl3 C38 37.8(15) 3_558 .
Cl1 Cl3 Cl2 142.8(8) 3_558 3_558
C38 Cl3 Cl2 58.9(8) 3_558 3_558
C38 Cl3 Cl2 76.5(8) . 3_558

loop_
_geom_bond_atom_site_label_1
_geom_bond_atom_site_label_2
_geom_bond_distance
_geom_bond_site_symmetry_2
Dy1 O8 2.317(2) .
Dy1 O7 2.345(2) .
Dy1 O3 2.345(2) .
Dy1 O2 2.352(2) .
Dy1 O6 2.366(2) .
Dy1 O8 2.367(2) 3_557
Dy1 O1 2.384(2) 3_557
Dy1 N3 2.503(3) .
Dy1 Dy2 3.49357(19) 3_557
Dy1 Dy1 3.8036(3) 3_557
Dy1 Dy2 3.8172(2) .
Dy2 O8 2.301(2) .
Dy2 O1 2.316(2) .
Dy2 O5 2.344(2) .
Dy2 O2 2.357(2) 3_557
Dy2 O3 2.374(2) .
Dy2 O4 2.387(2) .
Dy2 N1 2.486(3) .
Dy2 N2 2.523(3) .
Dy2 Dy1 3.49357(19) 3_557
C27 N3 1.364(4) .
C27 C22 1.414(5) .
C27 C26 1.427(5) .
O3 C26 1.340(4) .
N3 C19 1.321(4) .
C20 C21 1.349(6) .
C20 C19 1.390(5) .
C20 H20 0.9300 .
C19 H19 0.9300 .
C26 C25 1.365(5) .
C22 C21 1.401(6) .
C22 C23 1.402(6) .
O8 Dy1 2.367(2) 3_557
O8 H8 0.71(4) .
O1 C8 1.337(4) .
O1 Dy1 2.384(2) 3_557
O2 C17 1.329(4) 3_557
O2 Dy2 2.357(2) 3_557
O4 C31 1.240(4) .
O5 C29 1.245(4) .
O7 C36 1.243(4) .
O6 C34 1.238(4) .
N1 C1 1.320(5) .
N1 C9 1.367(4) .
N2 C10 1.319(5) .
N2 C18 1.367(5) .
C29 C30 1.364(5) .
C29 C28 1.526(5) .
C8 C7 1.365(5) .
C8 C9 1.428(5) .
C9 C4 1.421(5) .
C17 O2 1.329(4) 3_557
C17 C16 1.363(5) .
C17 C18 1.426(5) .
C18 C13 1.415(5) .
C13 C12 1.398(6) .
C13 C14 1.403(6) .
C4 C5 1.391(6) .
C4 C3 1.411(6) .
C31 C30 1.382(5) .
C31 C32 1.534(6) .
C25 C24 1.405(6) .
C25 H25 0.9300 .
C30 H30 0.9300 .
C7 C6 1.391(6) .
C7 H7 0.9300 .
C23 C24 1.347(7) .
C23 H23 0.9300 .
C24 H24 0.9300 .
C34 C35 1.368(6) .
C34 C33 1.537(7) .
C1 C2 1.390(6) .
C1 H1 0.9300 .
C3 C2 1.344(6) .
C3 H3 0.9300 .
C10 C11 1.383(6) .
C10 H10 0.9300 .
C21 H21 0.9300 .
C36 C35 1.370(6) .
C36 C37 1.535(7) .
C28 F5 1.245(13) .
C28 F5' 1.260(12) .
C28 F6 1.282(12) .
C28 F4' 1.282(11) .
C28 F4 1.310(14) .
C28 F6' 1.310(14) .
C5 C6 1.364(7) .
C5 H5 0.9300 .
C6 H6 0.9300 .
C2 H2 0.9300 .
C12 C11 1.341(7) .
C12 H12 0.9300 .
C14 C15 1.348(7) .
C14 H14 0.9300 .
C32 F1' 1.254(13) .
C32 F3 1.260(13) .
C32 F2' 1.261(11) .
C32 F3' 1.299(17) .
C32 F2 1.310(12) .
C32 F1 1.336(13) .
C11 H11 0.9300 .
C15 C16 1.397(6) .
C15 H15 0.9300 .
C35 H35 0.9300 .
C33 F10 1.157(13) .
C33 F12' 1.225(12) .
C33 F11 1.305(12) .
C33 F10' 1.333(14) .
C33 F12 1.381(15) .
C33 F11' 1.387(13) .
F1 F1' 1.014(16) .
F1 F2' 1.49(2) .
F1' F3 1.37(2) .
F2 F2' 0.920(17) .
F2 F3' 1.54(2) .
F3 F3' 0.78(2) .
F4' F6 0.784(19) .
F4' F4 1.53(2) .
F4 F5' 0.897(19) .
F5' F5 1.38(2) .
F5 F6' 0.931(18) .
F6' F6 1.53(2) .
F7' F7 1.16(2) .
F7' F8 1.17(2) .
F7' C37 1.222(14) .
F7 F9' 1.29(2) .
F7 C37 1.307(17) .
F8' F9 0.87(4) .
F8' C37 1.303(17) .
F8' F8 1.54(3) .
F8 C37 1.391(18) .
F9' F9 1.31(3) .
F9' C37 1.379(17) .
F9 C37 1.219(15) .
F10 F10' 1.04(3) .
F10 F11' 1.25(2) .
F10' F12 1.47(2) .
F11' F11 1.423(19) .
F11 F12' 0.997(17) .
F12' F12 1.158(18) .
C16 H16 0.9300 .
Cl2 C38 1.747(17) .
Cl2 Cl1 1.864(13) 3_558
Cl2 Cl3 1.998(13) 3_558
Cl2 C38 2.23(2) 3_558
C38 Cl3 1.55(2) .
C38 Cl1 1.755(17) .
C38 H38A 0.9800 .
Cl1 Cl3 1.165(12) 3_558
Cl1 C38 1.54(2) 3_558
Cl1 Cl2 1.864(13) 3_558
Cl3 Cl1 1.165(12) 3_558
Cl3 C38 1.39(2) 3_558
Cl3 Cl2 1.998(13) 3_558

loop_
_geom_torsion_atom_site_label_1
_geom_torsion_atom_site_label_2
_geom_torsion_atom_site_label_3
_geom_torsion_atom_site_label_4
_geom_torsion
_geom_torsion_site_symmetry_1
_geom_torsion_site_symmetry_4
O7 Dy1 Dy2 O8 145.09(12) . .
O3 Dy1 Dy2 O8 163.34(14) . .
O2 Dy1 Dy2 O8 -80.14(16) . .
O6 Dy1 Dy2 O8 81.09(12) . .
O8 Dy1 Dy2 O8 -66.92(14) 3_557 .
O1 Dy1 Dy2 O8 0.43(11) 3_557 .
N3 Dy1 Dy2 O8 -142.57(11) . .
Dy2 Dy1 Dy2 O8 -44.22(10) 3_557 .
Dy1 Dy1 Dy2 O8 -44.22(10) 3_557 .
O8 Dy1 Dy2 O1 90.41(12) . .
O7 Dy1 Dy2 O1 -124.50(10) . .
O3 Dy1 Dy2 O1 -106.25(12) . .
O2 Dy1 Dy2 O1 10.27(14) . .
O6 Dy1 Dy2 O1 171.50(9) . .
O8 Dy1 Dy2 O1 23.48(8) 3_557 .
O1 Dy1 Dy2 O1 90.84(8) 3_557 .
N3 Dy1 Dy2 O1 -52.16(9) . .
Dy2 Dy1 Dy2 O1 46.18(6) 3_557 .
Dy1 Dy1 Dy2 O1 46.18(6) 3_557 .
O8 Dy1 Dy2 O5 -124.11(12) . .
O7 Dy1 Dy2 O5 20.98(10) . .
O3 Dy1 Dy2 O5 39.23(12) . .
O2 Dy1 Dy2 O5 155.75(14) . .
O6 Dy1 Dy2 O5 -43.02(9) . .
O8 Dy1 Dy2 O5 168.96(9) 3_557 .
O1 Dy1 Dy2 O5 -123.68(8) 3_557 .
N3 Dy1 Dy2 O5 93.32(9) . .
Dy2 Dy1 Dy2 O5 -168.33(6) 3_557 .
Dy1 Dy1 Dy2 O5 -168.33(6) 3_557 .
O8 Dy1 Dy2 O2 28.21(11) . 3_557
O7 Dy1 Dy2 O2 173.30(10) . 3_557
O3 Dy1 Dy2 O2 -168.45(12) . 3_557
O2 Dy1 Dy2 O2 -51.93(17) . 3_557
O6 Dy1 Dy2 O2 109.30(9) . 3_557
O8 Dy1 Dy2 O2 -38.72(8) 3_557 3_557
O1 Dy1 Dy2 O2 28.64(8) 3_557 3_557
N3 Dy1 Dy2 O2 -114.36(8) . 3_557
Dy2 Dy1 Dy2 O2 -16.02(6) 3_557 3_557
Dy1 Dy1 Dy2 O2 -16.02(6) 3_557 3_557
O8 Dy1 Dy2 O3 -163.34(14) . .
O7 Dy1 Dy2 O3 -18.25(13) . .
O2 Dy1 Dy2 O3 116.53(16) . .
O6 Dy1 Dy2 O3 -82.25(12) . .
O8 Dy1 Dy2 O3 129.74(12) 3_557 .
O1 Dy1 Dy2 O3 -162.91(11) 3_557 .
N3 Dy1 Dy2 O3 54.09(12) . .
Dy2 Dy1 Dy2 O3 152.44(10) 3_557 .
Dy1 Dy1 Dy2 O3 152.44(10) 3_557 .
O8 Dy1 Dy2 O4 -49.94(11) . .
O7 Dy1 Dy2 O4 95.16(10) . .
O3 Dy1 Dy2 O4 113.40(11) . .
O2 Dy1 Dy2 O4 -130.07(14) . .
O6 Dy1 Dy2 O4 31.16(9) . .
O8 Dy1 Dy2 O4 -116.86(8) 3_557 .
O1 Dy1 Dy2 O4 -49.50(8) 3_557 .
N3 Dy1 Dy2 O4 167.49(8) . .
Dy2 Dy1 Dy2 O4 -94.16(6) 3_557 .
Dy1 Dy1 Dy2 O4 -94.16(6) 3_557 .
O8 Dy1 Dy2 N1 148.70(12) . .
O7 Dy1 Dy2 N1 -66.21(11) . .
O3 Dy1 Dy2 N1 -47.96(12) . .
O2 Dy1 Dy2 N1 68.56(14) . .
O6 Dy1 Dy2 N1 -130.21(10) . .
O8 Dy1 Dy2 N1 81.77(9) 3_557 .
O1 Dy1 Dy2 N1 149.13(9) 3_557 .
N3 Dy1 Dy2 N1 6.13(9) . .
Dy2 Dy1 Dy2 N1 104.47(7) 3_557 .
Dy1 Dy1 Dy2 N1 104.47(7) 3_557 .
O8 Dy1 Dy2 N2 12.0(3) . .
O7 Dy1 Dy2 N2 157.1(3) . .
O3 Dy1 Dy2 N2 175.4(3) . .
O2 Dy1 Dy2 N2 -68.1(3) . .
O6 Dy1 Dy2 N2 93.1(3) . .
O8 Dy1 Dy2 N2 -54.9(3) 3_557 .
O1 Dy1 Dy2 N2 12.5(3) 3_557 .
N3 Dy1 Dy2 N2 -130.5(3) . .
Dy2 Dy1 Dy2 N2 -32.2(3) 3_557 .
Dy1 Dy1 Dy2 N2 -32.2(3) 3_557 .
O8 Dy1 Dy2 Dy1 44.22(10) . 3_557
O7 Dy1 Dy2 Dy1 -170.68(8) . 3_557
O3 Dy1 Dy2 Dy1 -152.44(10) . 3_557
O2 Dy1 Dy2 Dy1 -35.91(12) . 3_557
O6 Dy1 Dy2 Dy1 125.32(7) . 3_557
O8 Dy1 Dy2 Dy1 -22.70(6) 3_557 3_557
O1 Dy1 Dy2 Dy1 44.66(5) 3_557 3_557
N3 Dy1 Dy2 Dy1 -98.35(6) . 3_557
Dy2 Dy1 Dy2 Dy1 0.0 3_557 3_557
O8 Dy1 O3 C26 156.3(3) . .
O7 Dy1 O3 C26 -50.1(2) . .
O2 Dy1 O3 C26 15.5(3) . .
O6 Dy1 O3 C26 -122.9(2) . .
O8 Dy1 O3 C26 93.8(2) 3_557 .
O1 Dy1 O3 C26 174.4(2) 3_557 .
N3 Dy1 O3 C26 28.0(2) . .
Dy2 Dy1 O3 C26 97.7(2) 3_557 .
Dy1 Dy1 O3 C26 124.2(2) 3_557 .
Dy2 Dy1 O3 C26 146.4(3) . .
O8 Dy1 O3 Dy2 9.89(8) . .
O7 Dy1 O3 Dy2 163.50(11) . .
O2 Dy1 O3 Dy2 -130.92(12) . .
O6 Dy1 O3 Dy2 90.72(11) . .
O8 Dy1 O3 Dy2 -52.62(11) 3_557 .
O1 Dy1 O3 Dy2 28.02(18) 3_557 .
N3 Dy1 O3 Dy2 -118.44(12) . .
Dy2 Dy1 O3 Dy2 -48.66(15) 3_557 .
Dy1 Dy1 O3 Dy2 -22.17(8) 3_557 .
O8 Dy2 O3 C26 -152.5(3) . .
O1 Dy2 O3 C26 -77.0(2) . .
O5 Dy2 O3 C26 74.3(2) . .
O2 Dy2 O3 C26 -126.0(2) 3_557 .
O4 Dy2 O3 C26 141.7(2) . .
N1 Dy2 O3 C26 -8.5(2) . .
N2 Dy2 O3 C26 39.9(4) . .
Dy1 Dy2 O3 C26 -118.2(2) 3_557 .
Dy1 Dy2 O3 C26 -142.5(3) . .
O8 Dy2 O3 Dy1 -9.97(8) . .
O1 Dy2 O3 Dy1 65.47(9) . .
O5 Dy2 O3 Dy1 -143.23(11) . .
O2 Dy2 O3 Dy1 16.51(17) 3_557 .
O4 Dy2 O3 Dy1 -75.79(10) . .
N1 Dy2 O3 Dy1 133.96(11) . .
N2 Dy2 O3 Dy1 -177.57(18) . .
Dy1 Dy2 O3 Dy1 24.33(9) 3_557 .
C22 C27 N3 C19 4.9(5) . .
C26 C27 N3 C19 -175.3(3) . .
C22 C27 N3 Dy1 -164.9(3) . .
C26 C27 N3 Dy1 14.9(4) . .
O8 Dy1 N3 C19 116.4(3) . .
O7 Dy1 N3 C19 -103.6(3) . .
O3 Dy1 N3 C19 169.7(3) . .
O2 Dy1 N3 C19 -17.2(3) . .
O6 Dy1 N3 C19 -148.3(3) . .
O8 Dy1 N3 C19 54.6(3) 3_557 .
O1 Dy1 N3 C19 20.1(4) 3_557 .
Dy2 Dy1 N3 C19 20.9(3) 3_557 .
Dy1 Dy1 N3 C19 84.2(3) 3_557 .
Dy2 Dy1 N3 C19 138.3(3) . .
O8 Dy1 N3 C27 -75.1(2) . .
O7 Dy1 N3 C27 64.8(2) . .
O3 Dy1 N3 C27 -21.9(2) . .
O2 Dy1 N3 C27 151.2(2) . .
O6 Dy1 N3 C27 20.2(3) . .
O8 Dy1 N3 C27 -137.0(2) 3_557 .
O1 Dy1 N3 C27 -171.5(2) 3_557 .
Dy2 Dy1 N3 C27 -170.6(2) 3_557 .
Dy1 Dy1 N3 C27 -107.3(2) 3_557 .
Dy2 Dy1 N3 C27 -53.3(2) . .
C27 N3 C19 C20 2.0(6) . .
Dy1 N3 C19 C20 169.9(3) . .
C21 C20 C19 N3 -6.1(7) . .
Dy1 O3 C26 C25 148.6(3) . .
Dy2 O3 C26 C25 -71.5(5) . .
Dy1 O3 C26 C27 -32.2(4) . .
Dy2 O3 C26 C27 107.7(3) . .
N3 C27 C26 O3 10.1(5) . .
C22 C27 C26 O3 -170.1(3) . .
N3 C27 C26 C25 -170.7(4) . .
C22 C27 C26 C25 9.1(6) . .
N3 C27 C22 C21 -7.3(6) . .
C26 C27 C22 C21 172.9(4) . .
N3 C27 C22 C23 171.9(4) . .
C26 C27 C22 C23 -7.9(6) . .
O1 Dy2 O8 Dy1 -78.15(10) . .
O5 Dy2 O8 Dy1 73.05(13) . .
O2 Dy2 O8 Dy1 -150.72(11) 3_557 .
O3 Dy2 O8 Dy1 10.32(8) . .
O4 Dy2 O8 Dy1 128.92(11) . .
N1 Dy2 O8 Dy1 -44.01(16) . .
N2 Dy2 O8 Dy1 -176.51(10) . .
Dy1 Dy2 O8 Dy1 -113.10(12) 3_557 .
O1 Dy2 O8 Dy1 34.94(8) . 3_557
O5 Dy2 O8 Dy1 -173.86(7) . 3_557
O2 Dy2 O8 Dy1 -37.63(8) 3_557 3_557
O3 Dy2 O8 Dy1 123.41(10) . 3_557
O4 Dy2 O8 Dy1 -117.99(9) . 3_557
N1 Dy2 O8 Dy1 69.08(14) . 3_557
N2 Dy2 O8 Dy1 -63.41(14) . 3_557
Dy1 Dy2 O8 Dy1 113.10(12) . 3_557
O7 Dy1 O8 Dy2 -54.87(18) . .
O3 Dy1 O8 Dy2 -10.43(9) . .
O2 Dy1 O8 Dy2 141.06(9) . .
O6 Dy1 O8 Dy2 -92.13(10) . .
O8 Dy1 O8 Dy2 105.55(13) 3_557 .
O1 Dy1 O8 Dy2 -179.58(11) 3_557 .
N3 Dy1 O8 Dy2 41.38(12) . .
Dy2 Dy1 O8 Dy2 141.76(8) 3_557 .
Dy1 Dy1 O8 Dy2 105.55(13) 3_557 .
O7 Dy1 O8 Dy1 -160.42(12) . 3_557
O3 Dy1 O8 Dy1 -115.98(11) . 3_557
O2 Dy1 O8 Dy1 35.51(16) . 3_557
O6 Dy1 O8 Dy1 162.32(11) . 3_557
O8 Dy1 O8 Dy1 0.0 3_557 3_557
O1 Dy1 O8 Dy1 74.87(9) 3_557 3_557
N3 Dy1 O8 Dy1 -64.17(11) . 3_557
Dy2 Dy1 O8 Dy1 36.21(8) 3_557 3_557
Dy2 Dy1 O8 Dy1 -105.55(13) . 3_557
O8 Dy2 O1 C8 144.1(3) . .
O5 Dy2 O1 C8 11.1(3) . .
O2 Dy2 O1 C8 -140.2(3) 3_557 .
O3 Dy2 O1 C8 73.7(2) . .
O4 Dy2 O1 C8 -172.2(2) . .
N1 Dy2 O1 C8 -10.1(2) . .
N2 Dy2 O1 C8 -84.4(3) . .
Dy1 Dy2 O1 C8 178.7(3) 3_557 .
Dy1 Dy2 O1 C8 108.1(2) . .
O8 Dy2 O1 Dy1 -34.59(8) . 3_557
O5 Dy2 O1 Dy1 -167.68(12) . 3_557
O2 Dy2 O1 Dy1 41.06(8) 3_557 3_557
O3 Dy2 O1 Dy1 -105.01(9) . 3_557
O4 Dy2 O1 Dy1 9.04(16) . 3_557
N1 Dy2 O1 Dy1 171.17(12) . 3_557
N2 Dy2 O1 Dy1 96.91(10) . 3_557
Dy1 Dy2 O1 Dy1 -70.59(6) . 3_557
O8 Dy1 O2 C17 171.1(3) . 3_557
O7 Dy1 O2 C17 1.1(4) . 3_557
O3 Dy1 O2 C17 -63.8(4) . 3_557
O6 Dy1 O2 C17 63.7(4) . 3_557
O8 Dy1 O2 C17 -153.1(4) 3_557 3_557
O1 Dy1 O2 C17 129.4(4) 3_557 3_557
N3 Dy1 O2 C17 -75.4(4) . 3_557
Dy2 Dy1 O2 C17 170.1(4) 3_557 3_557
Dy1 Dy1 O2 C17 -168.4(3) 3_557 3_557
Dy2 Dy1 O2 C17 -139.1(3) . 3_557
O8 Dy1 O2 Dy2 1.05(15) . 3_557
O7 Dy1 O2 Dy2 -168.98(10) . 3_557
O3 Dy1 O2 Dy2 126.19(12) . 3_557
O6 Dy1 O2 Dy2 -106.35(10) . 3_557
O8 Dy1 O2 Dy2 36.87(8) 3_557 3_557
O1 Dy1 O2 Dy2 -40.65(8) 3_557 3_557
N3 Dy1 O2 Dy2 114.57(9) . 3_557
Dy1 Dy1 O2 Dy2 21.56(8) 3_557 3_557
Dy2 Dy1 O2 Dy2 50.82(16) . 3_557
O8 Dy2 O4 C31 -155.0(3) . .
O1 Dy2 O4 C31 162.0(3) . .
O5 Dy2 O4 C31 -19.9(3) . .
O2 Dy2 O4 C31 131.5(3) 3_557 .
O3 Dy2 O4 C31 -93.6(3) . .
N1 Dy2 O4 C31 15.2(4) . .
N2 Dy2 O4 C31 62.5(3) . .
Dy1 Dy2 O4 C31 168.2(3) 3_557 .
Dy1 Dy2 O4 C31 -128.6(3) . .
O8 Dy2 O5 C29 72.9(3) . .
O1 Dy2 O5 C29 -167.0(3) . .
O2 Dy2 O5 C29 -29.0(4) 3_557 .
O3 Dy2 O5 C29 130.1(3) . .
O4 Dy2 O5 C29 15.2(3) . .
N1 Dy2 O5 C29 -147.3(3) . .
N2 Dy2 O5 C29 -63.3(3) . .
Dy1 Dy2 O5 C29 53.9(5) 3_557 .
Dy1 Dy2 O5 C29 108.1(3) . .
O8 Dy1 O7 C36 -15.8(5) . .
O3 Dy1 O7 C36 -57.3(4) . .
O2 Dy1 O7 C36 152.7(5) . .
O6 Dy1 O7 C36 22.7(4) . .
O8 Dy1 O7 C36 -163.1(4) 3_557 .
O1 Dy1 O7 C36 93.5(4) 3_557 .
N3 Dy1 O7 C36 -125.5(5) . .
Dy2 Dy1 O7 C36 143.6(4) 3_557 .
Dy1 Dy1 O7 C36 -85.2(6) 3_557 .
Dy2 Dy1 O7 C36 -46.6(5) . .
O8 Dy1 O6 C34 132.8(4) . .
O7 Dy1 O6 C34 -23.6(4) . .
O3 Dy1 O6 C34 61.4(4) . .
O2 Dy1 O6 C34 -92.3(4) . .
O8 Dy1 O6 C34 162.3(3) 3_557 .
O1 Dy1 O6 C34 -150.2(4) 3_557 .
N3 Dy1 O6 C34 22.3(4) . .
Dy2 Dy1 O6 C34 -144.6(4) 3_557 .
Dy1 Dy1 O6 C34 143.9(4) 3_557 .
Dy2 Dy1 O6 C34 98.2(4) . .
O8 Dy2 N1 C1 143.1(3) . .
O1 Dy2 N1 C1 178.8(4) . .
O5 Dy2 N1 C1 10.0(3) . .
O2 Dy2 N1 C1 -129.5(3) 3_557 .
O3 Dy2 N1 C1 92.9(4) . .
O4 Dy2 N1 C1 -23.5(5) . .
N2 Dy2 N1 C1 -69.4(4) . .
Dy1 Dy2 N1 C1 -174.9(3) 3_557 .
Dy1 Dy2 N1 C1 119.0(3) . .
O8 Dy2 N1 C9 -27.0(3) . .
O1 Dy2 N1 C9 8.6(2) . .
O5 Dy2 N1 C9 -160.1(3) . .
O2 Dy2 N1 C9 60.4(3) 3_557 .
O3 Dy2 N1 C9 -77.2(3) . .
O4 Dy2 N1 C9 166.3(2) . .
N2 Dy2 N1 C9 120.4(3) . .
Dy1 Dy2 N1 C9 15.0(3) 3_557 .
Dy1 Dy2 N1 C9 -51.2(3) . .
O8 Dy2 N2 C10 -154.6(3) . .
O1 Dy2 N2 C10 121.6(3) . .
O5 Dy2 N2 C10 -25.5(3) . .
O2 Dy2 N2 C10 178.7(4) 3_557 .
O3 Dy2 N2 C10 9.3(5) . .
O4 Dy2 N2 C10 -99.8(4) . .
N1 Dy2 N2 C10 57.6(3) . .
Dy1 Dy2 N2 C10 166.4(3) 3_557 .
Dy1 Dy2 N2 C10 -164.0(3) . .
O8 Dy2 N2 C18 16.9(3) . .
O1 Dy2 N2 C18 -66.9(3) . .
O5 Dy2 N2 C18 146.0(3) . .
O2 Dy2 N2 C18 -9.8(2) 3_557 .
O3 Dy2 N2 C18 -179.2(2) . .
O4 Dy2 N2 C18 71.7(2) . .
N1 Dy2 N2 C18 -130.9(3) . .
Dy1 Dy2 N2 C18 -22.1(3) 3_557 .
Dy1 Dy2 N2 C18 7.5(5) . .
Dy2 O5 C29 C30 -7.4(6) . .
Dy2 O5 C29 C28 171.9(3) . .
Dy2 O1 C8 C7 -169.2(3) . .
Dy1 O1 C8 C7 8.7(6) 3_557 .
Dy2 O1 C8 C9 10.5(4) . .
Dy1 O1 C8 C9 -171.6(2) 3_557 .
C1 N1 C9 C4 1.1(6) . .
Dy2 N1 C9 C4 172.3(3) . .
C1 N1 C9 C8 -178.2(4) . .
Dy2 N1 C9 C8 -7.1(4) . .
O1 C8 C9 N1 -1.5(5) . .
C7 C8 C9 N1 178.2(4) . .
O1 C8 C9 C4 179.2(3) . .
C7 C8 C9 C4 -1.1(6) . .
C10 N2 C18 C13 0.4(6) . .
Dy2 N2 C18 C13 -172.1(3) . .
C10 N2 C18 C17 -178.7(4) . .
Dy2 N2 C18 C17 8.8(4) . .
O2 C17 C18 N2 0.2(5) 3_557 .
C16 C17 C18 N2 179.7(4) . .
O2 C17 C18 C13 -178.9(4) 3_557 .
C16 C17 C18 C13 0.6(6) . .
N2 C18 C13 C12 0.3(7) . .
C17 C18 C13 C12 179.3(4) . .
N2 C18 C13 C14 -179.6(5) . .
C17 C18 C13 C14 -0.5(7) . .
N1 C9 C4 C5 -178.1(4) . .
C8 C9 C4 C5 1.3(6) . .
N1 C9 C4 C3 -0.2(6) . .
C8 C9 C4 C3 179.1(4) . .
Dy2 O4 C31 C30 17.4(6) . .
Dy2 O4 C31 C32 -161.2(3) . .
O3 C26 C25 C24 174.6(4) . .
C27 C26 C25 C24 -4.6(7) . .
O5 C29 C30 C31 -6.4(6) . .
C28 C29 C30 C31 174.3(4) . .
O4 C31 C30 C29 1.0(6) . .
C32 C31 C30 C29 179.5(4) . .
O1 C8 C7 C6 -179.7(4) . .
C9 C8 C7 C6 0.6(6) . .
C21 C22 C23 C24 -178.8(5) . .
C27 C22 C23 C24 2.1(7) . .
C22 C23 C24 C25 2.4(9) . .
C26 C25 C24 C23 -1.1(8) . .
Dy1 O6 C34 C35 18.5(8) . .
Dy1 O6 C34 C33 -160.7(4) . .
C9 N1 C1 C2 -1.9(7) . .
Dy2 N1 C1 C2 -171.7(4) . .
C5 C4 C3 C2 177.7(5) . .
C9 C4 C3 C2 -0.1(7) . .
C18 N2 C10 C11 -0.5(7) . .
Dy2 N2 C10 C11 170.8(4) . .
C19 C20 C21 C22 3.2(7) . .
C23 C22 C21 C20 -176.1(5) . .
C27 C22 C21 C20 3.1(7) . .
Dy1 O7 C36 C35 -16.3(9) . .
Dy1 O7 C36 C37 163.6(6) . .
O5 C29 C28 F5 -41.3(14) . .
C30 C29 C28 F5 138.1(13) . .
O5 C29 C28 F5' 32.7(14) . .
C30 C29 C28 F5' -148.0(13) . .
O5 C29 C28 F6 -165.8(11) . .
C30 C29 C28 F6 13.6(12) . .
O5 C29 C28 F4' 154.8(11) . .
C30 C29 C28 F4' -25.9(12) . .
O5 C29 C28 F4 76.0(13) . .
C30 C29 C28 F4 -104.6(13) . .
O5 C29 C28 F6' -87.0(13) . .
C30 C29 C28 F6' 92.3(13) . .
C3 C4 C5 C6 -178.5(5) . .
C9 C4 C5 C6 -0.8(8) . .
C4 C5 C6 C7 0.3(9) . .
C8 C7 C6 C5 -0.2(8) . .
C4 C3 C2 C1 -0.6(8) . .
N1 C1 C2 C3 1.6(8) . .
C14 C13 C12 C11 178.9(6) . .
C18 C13 C12 C11 -0.9(9) . .
C12 C13 C14 C15 -179.3(6) . .
C18 C13 C14 C15 0.5(9) . .
O4 C31 C32 F1' 46.7(16) . .
C30 C31 C32 F1' -132.0(15) . .
O4 C31 C32 F3 -25.5(13) . .
C30 C31 C32 F3 155.8(12) . .
O4 C31 C32 F2' 172.1(12) . .
C30 C31 C32 F2' -6.6(14) . .
O4 C31 C32 F3' -63.8(15) . .
C30 C31 C32 F3' 117.5(15) . .
O4 C31 C32 F2 -142.1(11) . .
C30 C31 C32 F2 39.1(12) . .
O4 C31 C32 F1 95.9(12) . .
C30 C31 C32 F1 -82.8(12) . .
C13 C12 C11 C10 0.8(10) . .
N2 C10 C11 C12 -0.1(9) . .
C13 C14 C15 C16 -0.6(10) . .
O6 C34 C35 C36 2.3(9) . .
C33 C34 C35 C36 -178.6(6) . .
O7 C36 C35 C34 -3.6(10) . .
C37 C36 C35 C34 176.5(7) . .
O6 C34 C33 F10 69(2) . .
C35 C34 C33 F10 -110(2) . .
O6 C34 C33 F12' -108.3(17) . .
C35 C34 C33 F12' 72.5(18) . .
O6 C34 C33 F11 -158.4(17) . .
C35 C34 C33 F11 22.3(19) . .
O6 C34 C33 F10' 15.9(15) . .
C35 C34 C33 F10' -163.3(13) . .
O6 C34 C33 F12 -53.5(14) . .
C35 C34 C33 F12 127.2(14) . .
O6 C34 C33 F11' 132.7(15) . .
C35 C34 C33 F11' -46.6(16) . .
F3 C32 F1 F1' 22.2(15) . .
F2' C32 F1 F1' 147.4(16) . .
F3' C32 F1 F1' 50.7(19) . .
F2 C32 F1 F1' 135.2(14) . .
C31 C32 F1 F1' -101.7(12) . .
F1' C32 F1 F2' -147.4(16) . .
F3 C32 F1 F2' -125.2(10) . .
F3' C32 F1 F2' -96.8(15) . .
F2 C32 F1 F2' -12.2(14) . .
C31 C32 F1 F2' 110.9(8) . .
F2' F1 F1' C32 26.9(11) . .
C32 F1 F1' F3 -23.4(13) . .
F2' F1 F1' F3 4(2) . .
F3 C32 F1' F1 -156.9(16) . .
F2' C32 F1' F1 -32.4(17) . .
F3' C32 F1' F1 -146.6(14) . .
F2 C32 F1' F1 -72(2) . .
C31 C32 F1' F1 96.4(12) . .
F2' C32 F1' F3 124.6(10) . .
F3' C32 F1' F3 10.4(13) . .
F2 C32 F1' F3 85.1(16) . .
F1 C32 F1' F3 156.9(16) . .
C31 C32 F1' F3 -106.7(9) . .
F1' C32 F2 F2' 64(3) . .
F3 C32 F2 F2' 133.6(18) . .
F3' C32 F2 F2' 150(2) . .
F1 C32 F2 F2' 17(2) . .
C31 C32 F2 F2' -104.2(17) . .
F1' C32 F2 F3' -86.2(18) . .
F3 C32 F2 F3' -16.6(16) . .
F2' C32 F2 F3' -150(2) . .
F1 C32 F2 F3' -132.8(12) . .
C31 C32 F2 F3' 105.6(11) . .
F3' F2 F2' C32 25.9(15) . .
C32 F2 F2' F1 -18.3(19) . .
F3' F2 F2' F1 8(3) . .
F1' C32 F2' F2 -138.4(18) . .
F3 C32 F2' F2 -64(2) . .
F3' C32 F2' F2 -30(2) . .
F1 C32 F2' F2 -163(2) . .
C31 C32 F2' F2 95.0(17) . .
F1' C32 F2' F1 24.2(13) . .
F3 C32 F2' F1 98.5(15) . .
F3' C32 F2' F1 132.6(12) . .
F2 C32 F2' F1 163(2) . .
C31 C32 F2' F1 -102.4(9) . .
F1' F1 F2' F2 -10(3) . .
C32 F1 F2' F2 21(2) . .
F1' F1 F2' C32 -30.3(12) . .
F1' C32 F3 F3' 162(2) . .
F2' C32 F3 F3' 66(3) . .
F2 C32 F3 F3' 28(2) . .
F1 C32 F3 F3' 145(2) . .
C31 C32 F3 F3' -94(2) . .
F2' C32 F3 F1' -96.2(14) . .
F3' C32 F3 F1' -162(2) . .
F2 C32 F3 F1' -134.3(10) . .
F1 C32 F3 F1' -17.3(11) . .
C31 C32 F3 F1' 104.3(9) . .
F1 F1' F3 F3' 4(4) . .
C32 F1' F3 F3' -22(3) . .
F1 F1' F3 C32 26.6(15) . .
F1' F3 F3' C32 19(2) . .
C32 F3 F3' F2 -25.9(18) . .
F1' F3 F3' F2 -7(4) . .
F1' C32 F3' F3 -16(2) . .
F2' C32 F3' F3 -131(2) . .
F2 C32 F3' F3 -151(2) . .
F1 C32 F3' F3 -51(3) . .
C31 C32 F3' F3 101(2) . .
F1' C32 F3' F2 135.0(9) . .
F3 C32 F3' F2 151(2) . .
F2' C32 F3' F2 20.5(15) . .
F1 C32 F3' F2 100.6(15) . .
C31 C32 F3' F2 -107.3(9) . .
F2' F2 F3' F3 1(4) . .
C32 F2 F3' F3 30(2) . .
F2' F2 F3' C32 -29.7(18) . .
F5 C28 F4' F6 -64(3) . .
F5' C28 F4' F6 -137(2) . .
F4 C28 F4' F6 -162(2) . .
F6' C28 F4' F6 -24(2) . .
C29 C28 F4' F6 97(2) . .
F5 C28 F4' F4 97.3(14) . .
F5' C28 F4' F4 24.7(12) . .
F6 C28 F4' F4 162(2) . .
F6' C28 F4' F4 137.5(10) . .
C29 C28 F4' F4 -101.7(9) . .
F5 C28 F4 F5' 15.6(17) . .
F6 C28 F4 F5' 130.8(16) . .
F4' C28 F4 F5' 141.9(18) . .
F6' C28 F4 F5' 49(2) . .
C29 C28 F4 F5' -105.9(14) . .
F5 C28 F4 F4' -126.2(9) . .
F5' C28 F4 F4' -141.9(18) . .
F6 C28 F4 F4' -11.1(14) . .
F6' C28 F4 F4' -92.6(16) . .
C29 C28 F4 F4' 112.2(8) . .
F6 F4' F4 F5' -16(4) . .
C28 F4' F4 F5' -37.0(15) . .
F6 F4' F4 C28 21(3) . .
F4' F4 F5' C28 31.5(11) . .
C28 F4 F5' F5 -16.7(17) . .
F4' F4 F5' F5 15(3) . .
F5 C28 F5' F4 -163.7(18) . .
F6 C28 F5' F4 -68(2) . .
F4' C28 F5' F4 -37.6(18) . .
F6' C28 F5' F4 -148.8(15) . .
C29 C28 F5' F4 90.1(15) . .
F6 C28 F5' F5 95.4(14) . .
F4' C28 F5' F5 126.1(9) . .
F4 C28 F5' F5 163.7(18) . .
F6' C28 F5' F5 14.9(12) . .
C29 C28 F5' F5 -106.2(8) . .
F5' C28 F5 F6' 158.7(18) . .
F6 C28 F5 F6' 33.7(18) . .
F4' C28 F5 F6' 67(2) . .
F4 C28 F5 F6' 147.7(15) . .
C29 C28 F5 F6' -94.2(15) . .
F6 C28 F5 F5' -125.0(9) . .
F4' C28 F5 F5' -91.5(13) . .
F4 C28 F5 F5' -11.0(12) . .
F6' C28 F5 F5' -158.7(18) . .
C29 C28 F5 F5' 107.1(7) . .
F4 F5' F5 F6' -6(3) . .
C28 F5' F5 F6' -25.1(19) . .
F4 F5' F5 C28 19(2) . .
F5' F5 F6' C28 22.0(16) . .
C28 F5 F6' F6 -28.2(13) . .
F5' F5 F6' F6 -6(3) . .
F5' C28 F6' F5 -20.4(17) . .
F6 C28 F6' F5 -146.4(18) . .
F4' C28 F6' F5 -131.9(15) . .
F4 C28 F6' F5 -52(2) . .
C29 C28 F6' F5 103.2(14) . .
F5 C28 F6' F6 146.4(18) . .
F5' C28 F6' F6 125.9(10) . .
F4' C28 F6' F6 14.5(14) . .
F4 C28 F6' F6 94.8(16) . .
C29 C28 F6' F6 -110.4(9) . .
F4 F4' F6 C28 -18(2) . .
C28 F4' F6 F6' 24(2) . .
F4 F4' F6 F6' 6(4) . .
F5 C28 F6 F4' 132(2) . .
F5' C28 F6 F4' 58(3) . .
F4 C28 F6 F4' 18(2) . .
F6' C28 F6 F4' 156(2) . .
C29 C28 F6 F4' -101(2) . .
F5 C28 F6 F6' -23.3(12) . .
F5' C28 F6 F6' -97.9(14) . .
F4' C28 F6 F6' -156(2) . .
F4 C28 F6 F6' -137.2(10) . .
C29 C28 F6 F6' 103.8(9) . .
F5 F6' F6 F4' 5(4) . .
C28 F6' F6 F4' -28(2) . .
F5 F6' F6 C28 32.3(16) . .
F8 F7' F7 F9' 2(3) . .
C37 F7' F7 F9' 22.8(15) . .
F8 F7' F7 C37 -21(2) . .
F7 F7' F8 C37 20(2) . .
F7 F7' F8 F8' -7(3) . .
C37 F7' F8 F8' -27.0(11) . .
F9 F8' F8 F7' -1(3) . .
C37 F8' F8 F7' 28.4(12) . .
F9 F8' F8 C37 -29(2) . .
F7' F7 F9' F9 8(2) . .
C37 F7 F9' F9 30.1(11) . .
F7' F7 F9' C37 -21.7(14) . .
F8 F8' F9 C37 27(2) . .
C37 F8' F9 F9' -11(4) . .
F8 F8' F9 F9' 17(6) . .
F7 F9' F9 F8' -21(5) . .
C37 F9' F9 F8' 11(4) . .
F7 F9' F9 C37 -31.9(11) . .
F12' C33 F10 F10' 74(2) . .
F11 C33 F10 F10' 128.2(14) . .
F12 C33 F10 F10' 14.5(14) . .
F11' C33 F10 F10' 153.7(16) . .
C34 C33 F10 F10' -103.1(13) . .
F12' C33 F10 F11' -80(2) . .
F11 C33 F10 F11' -25.5(15) . .
F10' C33 F10 F11' -153.7(16) . .
F12 C33 F10 F11' -139.2(11) . .
C34 C33 F10 F11' 103.2(10) . .
F11' F10 F10' C33 36.9(18) . .
C33 F10 F10' F12 -13.7(12) . .
F11' F10 F10' F12 23(3) . .
F12' C33 F10' F10 -131.7(15) . .
F11 C33 F10' F10 -88(2) . .
F12 C33 F10' F10 -165.3(14) . .
F11' C33 F10' F10 -22.7(15) . .
C34 C33 F10' F10 99.2(13) . .
F10 C33 F10' F12 165.3(14) . .
F12' C33 F10' F12 33.6(10) . .
F11 C33 F10' F12 77(2) . .
F11' C33 F10' F12 142.6(9) . .
C34 C33 F10' F12 -95.5(9) . .
F10' F10 F11' C33 -38.0(18) . .
F10' F10 F11' F11 -17(2) . .
C33 F10 F11' F11 21.2(11) . .
F12' C33 F11' F10 131.0(13) . .
F11 C33 F11' F10 154.7(14) . .
F10' C33 F11' F10 20.0(14) . .
F12 C33 F11' F10 87(2) . .
C34 C33 F11' F10 -103.1(11) . .
F10 C33 F11' F11 -154.7(14) . .
F12' C33 F11' F11 -23.7(12) . .
F10' C33 F11' F11 -134.7(11) . .
F12 C33 F11' F11 -68(2) . .
C34 C33 F11' F11 102.2(9) . .
F10 C33 F11 F12' -123.1(18) . .
F10' C33 F11 F12' -66(3) . .
F12 C33 F11 F12' -1.6(15) . .
F11' C33 F11 F12' -147.3(16) . .
C34 C33 F11 F12' 107.1(13) . .
F10 C33 F11 F11' 24.1(16) . .
F12' C33 F11 F11' 147.3(16) . .
F10' C33 F11 F11' 82(2) . .
F12 C33 F11 F11' 145.7(10) . .
C34 C33 F11 F11' -105.6(9) . .
F10 F11' F11 F12' 11.9(19) . .
C33 F11' F11 F12' 32.1(13) . .
F10 F11' F11 C33 -20.2(10) . .
C33 F11 F12' F12 3(3) . .
F11' F11 F12' F12 -28(4) . .
F11' F11 F12' C33 -31.5(12) . .
F10 C33 F12' F11 90(2) . .
F10' C33 F12' F11 138.4(15) . .
F12 C33 F12' F11 178.0(18) . .
F11' C33 F12' F11 29.9(16) . .
C34 C33 F12' F11 -93.6(14) . .
F10 C33 F12' F12 -88(2) . .
F11 C33 F12' F12 -178.0(18) . .
F10' C33 F12' F12 -39.6(12) . .
F11' C33 F12' F12 -148.0(11) . .
C34 C33 F12' F12 88.4(11) . .
F11 F12' F12 C33 -3(3) . .
F11 F12' F12 F10' 31(3) . .
C33 F12' F12 F10' 34.4(8) . .
F10 C33 F12 F12' 126.0(12) . .
F11 C33 F12 F12' 1.5(13) . .
F10' C33 F12 F12' 137.9(11) . .
F11' C33 F12 F12' 59(2) . .
C34 C33 F12 F12' -111.9(10) . .
F10 C33 F12 F10' -12.0(12) . .
F12' C33 F12 F10' -137.9(11) . .
F11 C33 F12 F10' -136.4(10) . .
F11' C33 F12 F10' -79(2) . .
C34 C33 F12 F10' 110.2(7) . .
F10 F10' F12 F12' -21.6(18) . .
C33 F10' F12 F12' -35.0(9) . .
F10 F10' F12 C33 13.4(12) . .
F8' F9 C37 F7' -82(4) . .
F9' F9 C37 F7' 91(3) . .
F9' F9 C37 F8' 173(3) . .
F8' F9 C37 F7 -140(3) . .
F9' F9 C37 F7 32.2(16) . .
F8' F9 C37 F9' -173(3) . .
F8' F9 C37 F8 -28(3) . .
F9' F9 C37 F8 144.7(13) . .
F8' F9 C37 C36 92(3) . .
F9' F9 C37 C36 -95.0(14) . .
F7 F7' C37 F9 -86(3) . .
F8 F7' C37 F9 79(3) . .
F7 F7' C37 F8' -129.6(15) . .
F8 F7' C37 F8' 34.9(19) . .
F8 F7' C37 F7 164.5(18) . .
F7 F7' C37 F9' -19.4(14) . .
F8 F7' C37 F9' 145.1(13) . .
F7 F7' C37 F8 -164.5(18) . .
F7 F7' C37 C36 100.1(16) . .
F8 F7' C37 C36 -95.3(13) . .
F8 F8' C37 F9 -151(3) . .
F9 F8' C37 F7' 122(3) . .
F8 F8' C37 F7' -29.0(17) . .
F9 F8' C37 F7 59(4) . .
F8 F8' C37 F7 -92(3) . .
F9 F8' C37 F9' 6(3) . .
F8 F8' C37 F9' -144.6(11) . .
F9 F8' C37 F8 151(3) . .
F9 F8' C37 C36 -107(2) . .
F8 F8' C37 C36 102.2(12) . .
F7' F7 C37 F9 124.7(17) . .
F9' F7 C37 F9 -33.3(16) . .
F9' F7 C37 F7' -158.0(16) . .
F7' F7 C37 F8' 89(2) . .
F9' F7 C37 F8' -69(3) . .
F7' F7 C37 F9' 158.0(16) . .
F7' F7 C37 F8 12.7(14) . .
F9' F7 C37 F8 -145.3(11) . .
F7' F7 C37 C36 -104.9(14) . .
F9' F7 C37 C36 97.1(11) . .
F7 F9' C37 F9 143.0(17) . .
F7 F9' C37 F7' 18.8(15) . .
F9 F9' C37 F7' -124.2(15) . .
F7 F9' C37 F8' 138.2(17) . .
F9 F9' C37 F8' -5(2) . .
F9 F9' C37 F7 -143.0(16) . .
F7 F9' C37 F8 70(2) . .
F9 F9' C37 F8 -73(2) . .
F7 F9' C37 C36 -104.9(12) . .
F9 F9' C37 C36 112.0(13) . .
F7' F8 C37 F9 -127.3(16) . .
F8' F8 C37 F9 18.8(19) . .
F8' F8 C37 F7' 146.0(16) . .
F7' F8 C37 F8' -146.0(16) . .
F7' F8 C37 F7 -13.0(15) . .
F8' F8 C37 F7 133.0(12) . .
F7' F8 C37 F9' -68(2) . .
F8' F8 C37 F9' 78(2) . .
F7' F8 C37 C36 106.7(11) . .
F8' F8 C37 C36 -107.3(12) . .
O7 C36 C37 F9 169(2) . .
C35 C36 C37 F9 -11(3) . .
O7 C36 C37 F7' -16(3) . .
C35 C36 C37 F7' 164(2) . .
O7 C36 C37 F8' -147.3(12) . .
C35 C36 C37 F8' 32.6(15) . .
O7 C36 C37 F7 43(2) . .
C35 C36 C37 F7 -136.8(18) . .
O7 C36 C37 F9' 104.2(14) . .
C35 C36 C37 F9' -75.9(14) . .
O7 C36 C37 F8 -72.6(15) . .
C35 C36 C37 F8 107.3(13) . .
O2 C17 C16 C15 178.8(4) 3_557 .
C18 C17 C16 C15 -0.7(7) . .
C14 C15 C16 C17 0.7(9) . .
Cl1 Cl2 C38 Cl3 12.6(9) 3_558 .
Cl3 Cl2 C38 Cl3 -141.7(18) 3_558 .
C38 Cl2 C38 Cl3 -66(3) 3_558 .
Cl1 Cl2 C38 Cl1 144.0(18) 3_558 .
Cl3 Cl2 C38 Cl1 -10.3(9) 3_558 .
C38 Cl2 C38 Cl1 66(2) 3_558 .
Cl3 C38 Cl1 Cl3 146.5(18) . 3_558
Cl2 C38 Cl1 Cl3 15.3(13) . 3_558
Cl3 C38 Cl1 C38 36.8(18) . 3_558
Cl2 C38 Cl1 C38 -94(3) . 3_558
Cl3 C38 Cl1 Cl2 -21.0(12) . 3_558
Cl2 C38 Cl1 Cl2 -152.2(15) . 3_558
Cl2 C38 Cl3 Cl1 -17.0(12) . 3_558
Cl1 C38 Cl3 Cl1 -151.8(15) . 3_558
Cl2 C38 Cl3 C38 98(3) . 3_558
Cl1 C38 Cl3 C38 -36.6(15) . 3_558
Cl2 C38 Cl3 Cl2 154.3(12) . 3_558
Cl1 C38 Cl3 Cl2 19.5(11) . 3_558
